data_1544692
loop_
_publ_author_name
'Tang, Yi-Wen'
'Wang, Jing-Hang'
'Xie, Qing-Yuan'
'Wang, Quan'
'Wu, Jie-Ying'

_publ_contact_author
;
 Jie-Ying Wu
 Deparment of Chemistry, Anhui University,
 Hefei 230039,
 People's Republic of China
;
_publ_section_title
;
 4-(Benzo[<i>d</i>]thiazol-2-yl)-<i>N</i>,<i>N</i>-dimethylaniline
;
_journal_coeditor_code SJ4063
_journal_issue 11
_journal_name_full IUCrData
_journal_page_first x161847
_journal_paper_doi 10.1107/S2414314616018472
_journal_volume 1
_journal_year 2016
_chemical_formula_iupac 'C15 H14 N2 S'
_chemical_formula_moiety 'C15 H14 N2 S'
_chemical_formula_sum 'C15 H14 N2 S'
_chemical_formula_weight 254.34
_chemical_name_systematic
;
4-(Benzo[<i>d</i>]thiazol-2-yl)-<i>N</i>,<i>N</i>-dimethylaniline
;
_space_group_IT_number 61
_symmetry_cell_setting orthorhombic
_symmetry_space_group_name_Hall '-P 2ac 2ab'
_symmetry_space_group_name_H-M 'P b c a'
_atom_sites_solution_hydrogens geom
_atom_sites_solution_primary direct
_atom_sites_solution_secondary difmap
_audit_creation_method SHELXL-97
_cell_angle_alpha 90.00
_cell_angle_beta 90.00
_cell_angle_gamma 90.00
_cell_formula_units_Z 8
_cell_length_a 11.0177(15)
_cell_length_b 7.8508(11)
_cell_length_c 29.691(4)
_cell_measurement_reflns_used 3029
_cell_measurement_temperature 296(2)
_cell_measurement_theta_max 23.76
_cell_measurement_theta_min 2.30
_cell_volume 2568.2(6)
_computing_cell_refinement
;
SMART2 (Bruker, 2000)
;
_computing_data_collection
;
SMART2 (Bruker, 2000)
;
_computing_data_reduction
;
SAINT (Bruker, 2000)
;
_computing_molecular_graphics
;
SHELXTL Sheldrick, 2008)
;
_computing_publication_material
;
SHELXTL (Sheldrick, 2008)
;
_computing_structure_refinement
;
SHELXL97 (Sheldrick, 2008)
;
_computing_structure_solution
;
SHELXS97 (Sheldrick, 2008)
;
_diffrn_ambient_temperature 296(2)
_diffrn_measured_fraction_theta_full 0.999
_diffrn_measured_fraction_theta_max 0.999
_diffrn_measurement_device_type 'Bruker SMART2 CCD area-detector'
_diffrn_measurement_method 'phi and omega scans'
_diffrn_radiation_monochromator graphite
_diffrn_radiation_source 'fine-focus sealed tube'
_diffrn_radiation_type MoK\a
_diffrn_radiation_wavelength 0.71073
_diffrn_reflns_av_R_equivalents 0.0429
_diffrn_reflns_av_sigmaI/netI 0.0249
_diffrn_reflns_limit_h_max 13
_diffrn_reflns_limit_h_min -13
_diffrn_reflns_limit_k_max 9
_diffrn_reflns_limit_k_min -9
_diffrn_reflns_limit_l_max 35
_diffrn_reflns_limit_l_min -34
_diffrn_reflns_number 16833
_diffrn_reflns_theta_full 25.00
_diffrn_reflns_theta_max 25.00
_diffrn_reflns_theta_min 2.30
_exptl_absorpt_coefficient_mu 0.234
_exptl_absorpt_correction_T_max 0.9546
_exptl_absorpt_correction_T_min 0.9330
_exptl_absorpt_correction_type multi-scan
_exptl_absorpt_process_details
;
(SADABS; Bruker, 2000)
;
_exptl_crystal_colour colourless
_exptl_crystal_density_diffrn 1.316
_exptl_crystal_density_method 'not measured'
_exptl_crystal_description rod-like
_exptl_crystal_F_000 1072
_exptl_crystal_size_max 0.30
_exptl_crystal_size_mid 0.20
_exptl_crystal_size_min 0.20
_refine_diff_density_max 0.143
_refine_diff_density_min -0.234
_refine_ls_extinction_method none
_refine_ls_goodness_of_fit_ref 1.046
_refine_ls_hydrogen_treatment constr
_refine_ls_matrix_type full
_refine_ls_number_parameters 165
_refine_ls_number_reflns 2256
_refine_ls_number_restraints 0
_refine_ls_restrained_S_all 1.046
_refine_ls_R_factor_all 0.0632
_refine_ls_R_factor_gt 0.0426
_refine_ls_shift/su_max 0.000
_refine_ls_shift/su_mean 0.000
_refine_ls_structure_factor_coef Fsqd
_refine_ls_weighting_details 'calc w=1/[\s^2^(Fo^2^)+(0.1000P)^2^+0.0000P] where P=(Fo^2^+2Fc^2^)/3'
_refine_ls_weighting_scheme calc
_refine_ls_wR_factor_gt 0.1310
_refine_ls_wR_factor_ref 0.1535
_reflns_number_gt 1606
_reflns_number_total 2256
_reflns_threshold_expression >2sigma(I)
_cod_data_source_file sj4063sup1.cif
_cod_data_source_block I
_cod_database_code 1544692

loop_
_symmetry_equiv_pos_as_xyz
'x, y, z'
'-x+1/2, -y, z+1/2'
'x+1/2, -y+1/2, -z'
'-x, y+1/2, -z+1/2'
'-x, -y, -z'
'x-1/2, y, -z-1/2'
'-x-1/2, y-1/2, z'
'x, -y-1/2, z-1/2'

loop_
_atom_site_type_symbol
_atom_site_label
_atom_site_fract_x
_atom_site_fract_y
_atom_site_fract_z
_atom_site_U_iso_or_equiv
_atom_site_adp_type
_atom_site_calc_flag
_atom_site_refinement_flags
_atom_site_occupancy
_atom_site_symmetry_multiplicity
S S1 0.77770(6) 0.01253(8) 0.60466(2) 0.0696(3) Uani d . 1 1
N N1 0.96074(15) 0.2173(2) 0.61401(7) 0.0612(5) Uani d . 1 1
C C9 0.96654(17) 0.2058(3) 0.71182(9) 0.0568(6) Uani d . 1 1
H H9 1.0276 0.2661 0.6972 0.068 Uiso calc R 1 1
C C6 0.93875(18) 0.2027(3) 0.56823(8) 0.0593(6) Uani d . 1 1
C C8 0.87971(17) 0.1203(2) 0.68596(7) 0.0529(5) Uani d . 1 1
C C11 0.87395(17) 0.1146(2) 0.78151(8) 0.0562(6) Uani d . 1 1
C C10 0.96477(17) 0.2037(3) 0.75759(8) 0.0585(6) Uani d . 1 1
H H10 1.0245 0.2620 0.7735 0.070 Uiso calc R 1 1
C C1 0.8422(2) 0.0953(3) 0.55647(8) 0.0632(6) Uani d . 1 1
C C7 0.88269(17) 0.1277(2) 0.63709(8) 0.0551(6) Uani d . 1 1
C C13 0.78936(17) 0.0326(3) 0.70975(9) 0.0598(6) Uani d . 1 1
H H13 0.7297 -0.0254 0.6937 0.072 Uiso calc R 1 1
N N2 0.87142(17) 0.1140(3) 0.82771(7) 0.0711(6) Uani d . 1 1
C C12 0.78625(18) 0.0298(3) 0.75562(9) 0.0607(6) Uani d . 1 1
H H12 0.7246 -0.0297 0.7701 0.073 Uiso calc R 1 1
C C5 1.0048(2) 0.2827(3) 0.53448(10) 0.0757(7) Uani d . 1 1
H H5 1.0690 0.3546 0.5418 0.091 Uiso calc R 1 1
C C2 0.8123(2) 0.0686(3) 0.51142(10) 0.0779(7) Uani d . 1 1
H H2 0.7482 -0.0025 0.5036 0.093 Uiso calc R 1 1
C C15 0.7785(2) 0.0236(4) 0.85263(10) 0.0843(8) Uani d . 1 1
H H15A 0.7000 0.0662 0.8443 0.126 Uiso calc R 1 1
H H15B 0.7909 0.0404 0.8843 0.126 Uiso calc R 1 1
H H15C 0.7832 -0.0958 0.8458 0.126 Uiso calc R 1 1
C C4 0.9750(3) 0.2551(3) 0.49059(10) 0.0834(8) Uani d . 1 1
H H4 1.0195 0.3084 0.4680 0.100 Uiso calc R 1 1
C C3 0.8790(3) 0.1487(4) 0.47891(9) 0.0867(8) Uani d . 1 1
H H3 0.8601 0.1319 0.4487 0.104 Uiso calc R 1 1
C C14 0.9704(2) 0.1817(4) 0.85393(9) 0.0875(8) Uani d . 1 1
H H14A 1.0460 0.1539 0.8396 0.131 Uiso calc R 1 1
H H14B 0.9686 0.1331 0.8836 0.131 Uiso calc R 1 1
H H14C 0.9626 0.3032 0.8560 0.131 Uiso calc R 1 1

loop_
_atom_site_aniso_label
_atom_site_aniso_U_11
_atom_site_aniso_U_22
_atom_site_aniso_U_33
_atom_site_aniso_U_12
_atom_site_aniso_U_13
_atom_site_aniso_U_23
S1 0.0590(4) 0.0574(4) 0.0923(6) -0.0116(3) -0.0100(3) -0.0052(3)
N1 0.0511(10) 0.0507(11) 0.0818(14) -0.0054(9) -0.0010(9) -0.0012(9)
C9 0.0404(10) 0.0462(11) 0.0840(17) -0.0056(9) 0.0036(10) 0.0009(10)
C6 0.0549(11) 0.0485(12) 0.0745(16) 0.0051(10) -0.0017(11) -0.0053(10)
C8 0.0413(10) 0.0371(10) 0.0802(15) 0.0027(8) -0.0037(9) -0.0019(10)
C11 0.0469(11) 0.0385(11) 0.0833(16) 0.0057(9) 0.0043(10) 0.0030(10)
C10 0.0428(11) 0.0533(12) 0.0795(17) -0.0059(9) -0.0013(10) -0.0042(11)
C1 0.0592(12) 0.0496(13) 0.0807(16) 0.0071(10) -0.0074(11) -0.0070(11)
C7 0.0429(11) 0.0384(11) 0.0838(16) 0.0047(9) -0.0070(10) -0.0029(10)
C13 0.0458(12) 0.0431(12) 0.0906(19) -0.0058(9) -0.0089(11) 0.0002(11)
N2 0.0649(13) 0.0693(13) 0.0791(14) -0.0098(10) 0.0046(10) 0.0022(10)
C12 0.0458(12) 0.0472(13) 0.0890(18) -0.0075(9) 0.0031(10) 0.0068(11)
C5 0.0708(15) 0.0705(16) 0.086(2) -0.0048(13) 0.0014(13) -0.0022(13)
C2 0.0772(16) 0.0642(16) 0.092(2) 0.0036(13) -0.0166(15) -0.0115(15)
C15 0.0753(17) 0.0795(19) 0.098(2) -0.0083(14) 0.0139(14) 0.0124(15)
C4 0.0898(18) 0.0784(19) 0.082(2) 0.0054(15) 0.0059(15) 0.0010(14)
C3 0.099(2) 0.0790(18) 0.0820(18) 0.0163(16) -0.0088(16) -0.0074(16)
C14 0.0789(17) 0.102(2) 0.0818(19) -0.0037(16) -0.0025(14) -0.0044(15)

loop_
_atom_type_symbol
_atom_type_description
_atom_type_scat_dispersion_real
_atom_type_scat_dispersion_imag
_atom_type_scat_source
C C 0.0033 0.0016 'International Tables Vol C Tables 4.2.6.8 and 6.1.1.4'
H H 0.0000 0.0000 'International Tables Vol C Tables 4.2.6.8 and 6.1.1.4'
N N 0.0061 0.0033 'International Tables Vol C Tables 4.2.6.8 and 6.1.1.4'
S S 0.1246 0.1234 'International Tables Vol C Tables 4.2.6.8 and 6.1.1.4'

loop_
_geom_angle_atom_site_label_1
_geom_angle_atom_site_label_2
_geom_angle_atom_site_label_3
_geom_angle
C1 S1 C7 89.41(11)
C7 N1 C6 110.82(18)
C10 C9 C8 122.2(2)
C10 C9 H9 118.9
C8 C9 H9 118.9
N1 C6 C5 125.4(2)
N1 C6 C1 115.3(2)
C5 C6 C1 119.4(2)
C9 C8 C13 116.4(2)
C9 C8 C7 120.94(19)
C13 C8 C7 122.62(19)
N2 C11 C12 122.2(2)
N2 C11 C10 121.2(2)
C12 C11 C10 116.6(2)
C9 C10 C11 121.3(2)
C9 C10 H10 119.4
C11 C10 H10 119.4
C2 C1 C6 120.6(2)
C2 C1 S1 130.0(2)
C6 C1 S1 109.43(17)
N1 C7 C8 124.11(18)
N1 C7 S1 115.06(17)
C8 C7 S1 120.83(15)
C12 C13 C8 122.0(2)
C12 C13 H13 119.0
C8 C13 H13 119.0
C11 N2 C14 121.6(2)
C11 N2 C15 121.8(2)
C14 N2 C15 116.0(2)
C13 C12 C11 121.5(2)
C13 C12 H12 119.2
C11 C12 H12 119.2
C4 C5 C6 119.5(2)
C4 C5 H5 120.3
C6 C5 H5 120.3
C3 C2 C1 118.8(3)
C3 C2 H2 120.6
C1 C2 H2 120.6
N2 C15 H15A 109.5
N2 C15 H15B 109.5
H15A C15 H15B 109.5
N2 C15 H15C 109.5
H15A C15 H15C 109.5
H15B C15 H15C 109.5
C5 C4 C3 121.2(3)
C5 C4 H4 119.4
C3 C4 H4 119.4
C2 C3 C4 120.6(3)
C2 C3 H3 119.7
C4 C3 H3 119.7
N2 C14 H14A 109.5
N2 C14 H14B 109.5
H14A C14 H14B 109.5
N2 C14 H14C 109.5
H14A C14 H14C 109.5
H14B C14 H14C 109.5

loop_
_geom_bond_atom_site_label_1
_geom_bond_atom_site_label_2
_geom_bond_distance
S1 C1 1.725(2)
S1 C7 1.756(2)
N1 C7 1.305(3)
N1 C6 1.385(3)
C9 C10 1.359(3)
C9 C8 1.398(3)
C9 H9 0.9300
C6 C5 1.389(3)
C6 C1 1.402(3)
C8 C13 1.401(3)
C8 C7 1.452(3)
C11 N2 1.372(3)
C11 C12 1.403(3)
C11 C10 1.413(3)
C10 H10 0.9300
C1 C2 1.393(3)
C13 C12 1.363(4)
C13 H13 0.9300
N2 C14 1.442(3)
N2 C15 1.449(3)
C12 H12 0.9300
C5 C4 1.361(4)
C5 H5 0.9300
C2 C3 1.366(4)
C2 H2 0.9300
C15 H15A 0.9600
C15 H15B 0.9600
C15 H15C 0.9600
C4 C3 1.392(4)
C4 H4 0.9300
C3 H3 0.9300
C14 H14A 0.9600
C14 H14B 0.9600
C14 H14C 0.9600

loop_
_geom_hbond_atom_site_label_D
_geom_hbond_atom_site_label_H
_geom_hbond_atom_site_label_A
_geom_hbond_distance_DH
_geom_hbond_distance_HA
_geom_hbond_distance_DA
_geom_hbond_angle_DHA
C13 H13 S1 0.93 2.71 3.127(3) 108

loop_
_geom_torsion_atom_site_label_1
_geom_torsion_atom_site_label_2
_geom_torsion_atom_site_label_3
_geom_torsion_atom_site_label_4
_geom_torsion
C7 N1 C6 C5 179.6(2)
C7 N1 C6 C1 -1.3(3)
C10 C9 C8 C13 0.5(3)
C10 C9 C8 C7 178.81(19)
C8 C9 C10 C11 -0.2(3)
N2 C11 C10 C9 -179.3(2)
C12 C11 C10 C9 -0.3(3)
N1 C6 C1 C2 -179.1(2)
C5 C6 C1 C2 0.0(3)
N1 C6 C1 S1 0.4(2)
C5 C6 C1 S1 179.49(17)
C7 S1 C1 C2 179.9(2)
C7 S1 C1 C6 0.47(16)
C6 N1 C7 C8 -178.27(18)
C6 N1 C7 S1 1.7(2)
C9 C8 C7 N1 -2.9(3)
C13 C8 C7 N1 175.30(18)
C9 C8 C7 S1 177.11(14)
C13 C8 C7 S1 -4.7(3)
C1 S1 C7 N1 -1.29(16)
C1 S1 C7 C8 178.67(17)
C9 C8 C13 C12 -0.3(3)
C7 C8 C13 C12 -178.59(19)
C12 C11 N2 C14 171.5(2)
C10 C11 N2 C14 -9.5(3)
C12 C11 N2 C15 0.8(3)
C10 C11 N2 C15 179.80(19)
C8 C13 C12 C11 -0.2(3)
N2 C11 C12 C13 179.4(2)
C10 C11 C12 C13 0.4(3)
N1 C6 C5 C4 178.8(2)
C1 C6 C5 C4 -0.2(3)
C6 C1 C2 C3 0.1(4)
S1 C1 C2 C3 -179.2(2)
C6 C5 C4 C3 0.3(4)
C1 C2 C3 C4 -0.1(4)
C5 C4 C3 C2 -0.2(4)

_cod_database_fobs_code 1544692
